data_2020132
loop_
_publ_author_name
'Kamal, Kulsoom'
'Maurya, Hardesh K.'
'Gupta, Atul'
'Vasudev, Prema G.'

_publ_section_title
;
 Crystal structures of four \d-keto esters and a Cambridge Structural
 Database analysis of cyano--halogen interactions
;
_journal_issue 10
_journal_name_full 'Acta Crystallographica Section C'
_journal_page_first 921
_journal_page_last 928
_journal_paper_doi 10.1107/S2053229615017106
_journal_volume 71
_journal_year 2015
_chemical_formula_iupac 'C19 H21 Cl N2 O3'
_chemical_formula_moiety 'C19 H21 Cl N2 O3'
_chemical_formula_sum 'C19 H21 Cl N2 O3'
_chemical_formula_weight 360.83
_chemical_name_systematic
;
Ethyl 5-(4-chlorophenyl)-2-cyano-5-oxo-3-(piperidin-1-yl)pent-2-enoate
;
_space_group_crystal_system orthorhombic
_space_group_IT_number 19
_space_group_name_Hall 'P 2ac 2ab'
_space_group_name_H-M_alt 'P 21 21 21'
_symmetry_space_group_name_Hall 'P 2ac 2ab'
_symmetry_space_group_name_H-M 'P 21 21 21'
_atom_sites_solution_hydrogens difmap
_audit_creation_method SHELXL-2014/7
_cell_angle_alpha 90
_cell_angle_beta 90
_cell_angle_gamma 90
_cell_formula_units_Z 4
_cell_length_a 4.9520(3)
_cell_length_b 13.6151(7)
_cell_length_c 25.8916(15)
_cell_measurement_reflns_used 6432
_cell_measurement_temperature 293(2)
_cell_measurement_theta_max 27.56
_cell_measurement_theta_min 2.79
_cell_volume 1745.66(17)
_computing_cell_refinement 'SAINT (Bruker, 2007)'
_computing_data_collection 'APEX2 (Bruker, 2007)'
_computing_data_reduction 'SAINT (Bruker, 2007)'
_computing_publication_material 'SHELXL2014 (Sheldrick, 2015)'
_computing_structure_refinement 'SHELXL2014 (Sheldrick, 2015)'
_computing_structure_solution 'SHELXS97 (Sheldrick, 2008)'
_diffrn_ambient_temperature 293(2)
_diffrn_measured_fraction_theta_full 0.997
_diffrn_measured_fraction_theta_max 0.995
_diffrn_measurement_device_type 'Bruker APEXII CCD area-detector'
_diffrn_measurement_method '\f and \w'
_diffrn_radiation_type MoK\a
_diffrn_radiation_wavelength 0.71073
_diffrn_reflns_av_R_equivalents 0.0339
_diffrn_reflns_limit_h_max 6
_diffrn_reflns_limit_h_min -6
_diffrn_reflns_limit_k_max 15
_diffrn_reflns_limit_k_min -17
_diffrn_reflns_limit_l_max 33
_diffrn_reflns_limit_l_min -32
_diffrn_reflns_number 14442
_diffrn_reflns_theta_full 25.242
_diffrn_reflns_theta_max 27.675
_diffrn_reflns_theta_min 2.794
_exptl_absorpt_coefficient_mu 0.240
_exptl_absorpt_correction_type none
_exptl_crystal_colour Colourless
_exptl_crystal_density_diffrn 1.373
_exptl_crystal_description rod
_exptl_crystal_F_000 760
_exptl_crystal_size_max 0.34
_exptl_crystal_size_mid 0.12
_exptl_crystal_size_min 0.10
_refine_diff_density_max 0.277
_refine_diff_density_min -0.202
_refine_ls_abs_structure_details
;
Flack x parameter determined using 1382 quotients [(I+)-(I-)]/[(I+)+(I-)]
(Parsons et al., 2013)
;
_refine_ls_abs_structure_Flack 0.03(2)
_refine_ls_extinction_method none
_refine_ls_goodness_of_fit_ref 1.009
_refine_ls_hydrogen_treatment refall
_refine_ls_matrix_type full
_refine_ls_number_parameters 310
_refine_ls_number_reflns 4047
_refine_ls_number_restraints 0
_refine_ls_restrained_S_all 1.009
_refine_ls_R_factor_all 0.0405
_refine_ls_R_factor_gt 0.0336
_refine_ls_shift/su_max 0.001
_refine_ls_shift/su_mean 0.000
_refine_ls_structure_factor_coef Fsqd
_refine_ls_weighting_details 'w = 1/[\s^2^(Fo^2^)+(0.0548P)^2^+0.1249P] where P=(Fo^2^+2Fc^2^)/3'
_refine_ls_weighting_scheme calc
_refine_ls_wR_factor_gt 0.0808
_refine_ls_wR_factor_ref 0.0841
_reflns_number_gt 3656
_reflns_number_total 4047
_reflns_threshold_expression I>2\s(I)
_cod_data_source_file fn3205sup1.cif
_cod_data_source_block 3
_cod_database_code 2020132
_shelx_space_group_comment
;
The symmetry employed for this shelxl refinement is uniquely defined
by the following loop, which should always be used as a source of
symmetry information in preference to the above space-group names.
They are only intended as comments.
;

loop_
_space_group_symop_operation_xyz
'x, y, z'
'-x+1/2, -y, z+1/2'
'-x, y+1/2, -z+1/2'
'x+1/2, -y+1/2, -z'

loop_
_atom_site_type_symbol
_atom_site_label
_atom_site_fract_x
_atom_site_fract_y
_atom_site_fract_z
_atom_site_U_iso_or_equiv
_atom_site_adp_type
_atom_site_calc_flag
_atom_site_occupancy
Cl Cl1 0.55221(14) 0.33608(4) 0.84527(2) 0.03002(16) Uani d 1
O O1 -0.0274(3) 0.73933(11) 1.10559(5) 0.0210(3) Uani d 1
O O2 0.1821(4) 0.63433(12) 1.05231(6) 0.0280(4) Uani d 1
O O3 0.1779(3) 0.40036(11) 1.09061(6) 0.0233(4) Uani d 1
N N1 0.0022(4) 0.69226(15) 1.22454(7) 0.0271(5) Uani d 1
N N2 0.5362(4) 0.50367(12) 1.18822(6) 0.0187(4) Uani d 1
C C1 -0.3407(6) 0.86131(19) 1.07896(9) 0.0292(5) Uani d 1
H H1A -0.491(6) 0.830(2) 1.0987(11) 0.032(7) Uiso d 1
H H1B -0.237(6) 0.9116(19) 1.0997(10) 0.026(7) Uiso d 1
H H1C -0.421(7) 0.891(2) 1.0485(12) 0.038(8) Uiso d 1
C C2 -0.1488(6) 0.78452(18) 1.06052(8) 0.0249(5) Uani d 1
H H2A -0.002(6) 0.8132(19) 1.0380(10) 0.027(7) Uiso d 1
H H2B -0.232(5) 0.734(2) 1.0412(10) 0.024(7) Uiso d 1
C C3 0.1395(4) 0.66305(15) 1.09611(8) 0.0184(4) Uani d 1
C C4 0.2456(4) 0.62207(15) 1.14469(8) 0.0173(4) Uani d 1
C C5 0.4369(4) 0.54647(14) 1.14584(8) 0.0168(4) Uani d 1
C C6 0.5493(5) 0.51090(15) 1.09470(8) 0.0179(4) Uani d 1
H H6A 0.571(6) 0.5688(18) 1.0724(9) 0.021(6) Uiso d 1
H H6B 0.731(6) 0.4822(19) 1.0979(9) 0.024(7) Uiso d 1
C C7 0.3645(4) 0.43913(15) 1.06771(8) 0.0170(4) Uani d 1
C C8 0.4201(5) 0.41489(15) 1.01243(8) 0.0175(4) Uani d 1
C C9 0.2544(5) 0.34635(16) 0.98801(8) 0.0220(5) Uani d 1
H H9 0.110(6) 0.317(2) 1.0070(11) 0.035(8) Uiso d 1
C C10 0.2952(5) 0.32180(17) 0.93666(9) 0.0250(5) Uani d 1
H H10 0.192(6) 0.276(2) 0.9204(10) 0.030(7) Uiso d 1
C C11 0.5024(5) 0.36606(15) 0.90962(8) 0.0221(5) Uani d 1
C C12 0.6696(5) 0.43409(18) 0.93301(9) 0.0258(5) Uani d 1
H H12 0.809(7) 0.465(2) 0.9139(11) 0.036(8) Uiso d 1
C C13 0.6294(5) 0.45836(18) 0.98470(9) 0.0242(5) Uani d 1
H H13 0.752(7) 0.502(2) 1.0017(11) 0.034(8) Uiso d 1
C C14 0.6662(5) 0.40587(16) 1.18793(8) 0.0216(5) Uani d 1
H H14A 0.686(5) 0.3820(18) 1.1536(10) 0.023(6) Uiso d 1
H H14B 0.863(6) 0.4121(18) 1.2002(10) 0.025(7) Uiso d 1
C C15 0.5062(6) 0.33622(18) 1.22216(9) 0.0276(5) Uani d 1
H H15A 0.323(7) 0.327(2) 1.2091(11) 0.033(7) Uiso d 1
H H15B 0.589(7) 0.272(2) 1.2214(10) 0.037(8) Uiso d 1
C C16 0.4846(6) 0.37454(18) 1.27743(9) 0.0270(5) Uani d 1
H H16A 0.375(6) 0.332(2) 1.2988(10) 0.029(7) Uiso d 1
H H16B 0.660(7) 0.3732(19) 1.2917(11) 0.028(7) Uiso d 1
C C17 0.3655(5) 0.47757(19) 1.27722(9) 0.0258(5) Uani d 1
H H17A 0.159(6) 0.475(2) 1.2673(11) 0.040(8) Uiso d 1
H H17B 0.375(5) 0.5059(18) 1.3109(10) 0.025(7) Uiso d 1
C C18 0.5255(5) 0.54328(16) 1.24127(8) 0.0212(5) Uani d 1
H H18A 0.468(6) 0.6078(19) 1.2411(9) 0.020(6) Uiso d 1
H H18B 0.710(6) 0.544(2) 1.2521(10) 0.026(7) Uiso d 1
C C19 0.1157(4) 0.66036(15) 1.18957(7) 0.0180(4) Uani d 1

loop_
_atom_site_aniso_label
_atom_site_aniso_U_11
_atom_site_aniso_U_22
_atom_site_aniso_U_33
_atom_site_aniso_U_12
_atom_site_aniso_U_13
_atom_site_aniso_U_23
Cl1 0.0474(4) 0.0284(3) 0.0142(2) 0.0066(3) 0.0048(2) -0.0023(2)
O1 0.0276(8) 0.0211(7) 0.0144(7) 0.0060(7) -0.0016(6) 0.0018(5)
O2 0.0399(10) 0.0297(9) 0.0145(7) 0.0116(8) -0.0011(7) -0.0007(6)
O3 0.0248(8) 0.0243(8) 0.0208(7) -0.0061(7) 0.0065(7) -0.0028(6)
N1 0.0281(12) 0.0374(11) 0.0159(9) 0.0058(9) 0.0000(8) 0.0010(7)
N2 0.0228(9) 0.0172(8) 0.0161(8) 0.0025(8) -0.0020(7) -0.0016(6)
C1 0.0337(13) 0.0316(13) 0.0224(11) 0.0097(11) -0.0030(11) 0.0047(9)
C2 0.0349(13) 0.0247(12) 0.0151(10) 0.0068(10) -0.0034(10) 0.0038(8)
C3 0.0221(10) 0.0165(10) 0.0168(9) -0.0011(9) -0.0002(8) 0.0008(8)
C4 0.0218(11) 0.0159(9) 0.0141(9) -0.0018(8) -0.0013(8) 0.0010(7)
C5 0.0178(10) 0.0155(9) 0.0171(9) -0.0057(8) 0.0006(8) -0.0011(7)
C6 0.0189(10) 0.0200(10) 0.0148(9) -0.0005(9) 0.0019(8) 0.0007(8)
C7 0.0173(10) 0.0165(10) 0.0171(10) 0.0033(8) 0.0008(8) 0.0010(8)
C8 0.0191(10) 0.0184(9) 0.0151(9) 0.0049(8) 0.0007(8) -0.0002(7)
C9 0.0239(11) 0.0221(11) 0.0199(10) -0.0018(10) 0.0014(8) -0.0011(9)
C10 0.0314(13) 0.0223(12) 0.0213(11) 0.0013(10) -0.0025(10) -0.0048(9)
C11 0.0301(13) 0.0239(11) 0.0122(9) 0.0111(9) 0.0011(8) -0.0003(7)
C12 0.0274(12) 0.0302(12) 0.0199(11) 0.0003(11) 0.0074(10) 0.0001(9)
C13 0.0243(12) 0.0282(12) 0.0201(11) -0.0027(10) 0.0025(9) -0.0031(9)
C14 0.0255(12) 0.0219(11) 0.0175(10) 0.0075(9) -0.0017(9) -0.0024(8)
C15 0.0414(16) 0.0173(11) 0.0243(11) 0.0018(11) -0.0057(10) -0.0008(8)
C16 0.0346(14) 0.0260(11) 0.0202(11) -0.0066(11) 0.0012(11) 0.0026(8)
C17 0.0224(12) 0.0376(13) 0.0173(11) 0.0024(10) -0.0006(9) -0.0038(9)
C18 0.0283(13) 0.0187(11) 0.0168(10) 0.0041(9) -0.0070(9) -0.0036(8)
C19 0.0195(11) 0.0199(10) 0.0146(9) -0.0011(9) -0.0030(7) 0.0043(8)

loop_
_atom_type_symbol
_atom_type_description
_atom_type_scat_dispersion_real
_atom_type_scat_dispersion_imag
_atom_type_scat_source
C C 0.0033 0.0016 'International Tables Vol C Tables 4.2.6.8 and 6.1.1.4'
H H 0.0000 0.0000 'International Tables Vol C Tables 4.2.6.8 and 6.1.1.4'
N N 0.0061 0.0033 'International Tables Vol C Tables 4.2.6.8 and 6.1.1.4'
O O 0.0106 0.0060 'International Tables Vol C Tables 4.2.6.8 and 6.1.1.4'
Cl Cl 0.1484 0.1585 'International Tables Vol C Tables 4.2.6.8 and 6.1.1.4'

loop_
_geom_angle_atom_site_label_1
_geom_angle_atom_site_label_2
_geom_angle_atom_site_label_3
_geom_angle
C3 O1 C2 115.72(16)
C5 N2 C18 126.25(18)
C5 N2 C14 123.27(17)
C18 N2 C14 110.45(16)
C2 C1 H1A 110.2(17)
C2 C1 H1B 108.7(17)
H1A C1 H1B 113(2)
C2 C1 H1C 107.0(19)
H1A C1 H1C 107(3)
H1B C1 H1C 111(2)
O1 C2 C1 107.71(18)
O1 C2 H2A 109.3(16)
C1 C2 H2A 111.9(15)
O1 C2 H2B 107.2(16)
C1 C2 H2B 113.9(17)
H2A C2 H2B 107(2)
O2 C3 O1 121.50(19)
O2 C3 C4 127.7(2)
O1 C3 C4 110.76(17)
C5 C4 C19 123.83(18)
C5 C4 C3 122.57(18)
C19 C4 C3 113.34(18)
N2 C5 C4 125.98(18)
N2 C5 C6 116.28(19)
C4 C5 C6 117.72(18)
C7 C6 C5 112.84(18)
C7 C6 H6A 108.4(15)
C5 C6 H6A 107.3(14)
C7 C6 H6B 109.7(15)
C5 C6 H6B 112.9(15)
H6A C6 H6B 105(2)
O3 C7 C8 120.7(2)
O3 C7 C6 120.99(18)
C8 C7 C6 118.32(18)
C9 C8 C13 119.25(19)
C9 C8 C7 118.27(19)
C13 C8 C7 122.5(2)
C10 C9 C8 120.7(2)
C10 C9 H9 120.0(17)
C8 C9 H9 119.2(17)
C11 C10 C9 119.3(2)
C11 C10 H10 118.7(18)
C9 C10 H10 121.9(18)
C10 C11 C12 121.0(2)
C10 C11 Cl1 119.38(18)
C12 C11 Cl1 119.59(18)
C11 C12 C13 119.6(2)
C11 C12 H12 120.4(17)
C13 C12 H12 120.0(18)
C12 C13 C8 120.1(2)
C12 C13 H13 119.9(18)
C8 C13 H13 119.9(18)
N2 C14 C15 109.4(2)
N2 C14 H14A 111.0(15)
C15 C14 H14A 112.6(16)
N2 C14 H14B 109.7(15)
C15 C14 H14B 111.4(15)
H14A C14 H14B 103(2)
C14 C15 C16 111.7(2)
C14 C15 H15A 111.2(17)
C16 C15 H15A 107.8(17)
C14 C15 H15B 109.3(18)
C16 C15 H15B 111.0(16)
H15A C15 H15B 106(3)
C17 C16 C15 109.80(19)
C17 C16 H16A 109.8(17)
C15 C16 H16A 111.7(16)
C17 C16 H16B 112.1(17)
C15 C16 H16B 107.3(17)
H16A C16 H16B 106(2)
C18 C17 C16 110.1(2)
C18 C17 H17A 112.1(16)
C16 C17 H17A 110.3(17)
C18 C17 H17B 107.1(16)
C16 C17 H17B 110.5(15)
H17A C17 H17B 107(2)
N2 C18 C17 112.00(18)
N2 C18 H18A 110.7(15)
C17 C18 H18A 113.8(17)
N2 C18 H18B 104.0(16)
C17 C18 H18B 108.9(16)
H18A C18 H18B 107(2)
N1 C19 C4 177.2(2)

loop_
_geom_bond_atom_site_label_1
_geom_bond_atom_site_label_2
_geom_bond_distance
Cl1 C11 1.733(2)
O1 C3 1.350(3)
O1 C2 1.450(3)
O2 C3 1.218(3)
O3 C7 1.218(3)
N1 C19 1.151(3)
N2 C5 1.336(3)
N2 C18 1.477(2)
N2 C14 1.479(3)
C1 C2 1.492(3)
C1 H1A 1.00(3)
C1 H1B 1.01(3)
C1 H1C 0.97(3)
C2 H2A 1.01(3)
C2 H2B 0.95(3)
C3 C4 1.473(3)
C4 C5 1.399(3)
C4 C19 1.427(3)
C5 C6 1.516(3)
C6 C7 1.510(3)
C6 H6A 0.98(3)
C6 H6B 0.99(3)
C7 C8 1.494(3)
C8 C9 1.394(3)
C8 C13 1.393(3)
C9 C10 1.386(3)
C9 H9 0.96(3)
C10 C11 1.381(3)
C10 H10 0.91(3)
C11 C12 1.382(4)
C12 C13 1.393(3)
C12 H12 0.95(3)
C13 H13 0.96(3)
C14 C15 1.521(3)
C14 H14A 0.95(3)
C14 H14B 1.03(3)
C15 C16 1.527(3)
C15 H15A 0.97(3)
C15 H15B 0.97(3)
C16 C17 1.522(4)
C16 H16A 0.97(3)
C16 H16B 0.94(3)
C17 C18 1.515(3)
C17 H17A 1.05(3)
C17 H17B 0.95(3)
C18 H18A 0.92(3)
C18 H18B 0.95(3)

loop_
_geom_hbond_atom_site_label_D
_geom_hbond_atom_site_label_H
_geom_hbond_atom_site_label_A
_geom_hbond_site_symmetry_A
_geom_hbond_distance_DH
_geom_hbond_distance_HA
_geom_hbond_distance_DA
_geom_hbond_angle_DHA
C6 H6A O2 . 0.98(3) 2.19(3) 2.709(3) 112(2)
C6 H6B O3 1_655 0.99(3) 2.48(3) 3.459(3) 170(2)
C15 H15A Cl1 4_457 0.97(3) 2.95(3) 3.688(2) 133(2)
C15 H15B N1 3_647 0.97(3) 2.69(3) 3.417(3) 132(2)
C18 H18A N1 . 0.92(3) 2.61(3) 3.319(3) 134(2)
C18 H18B N1 1_655 0.95(3) 2.59(3) 3.142(3) 117(2)

loop_
_geom_torsion_atom_site_label_1
_geom_torsion_atom_site_label_2
_geom_torsion_atom_site_label_3
_geom_torsion_atom_site_label_4
_geom_torsion
C3 O1 C2 C1 175.7(2)
C2 O1 C3 O2 -0.5(3)
C2 O1 C3 C4 -178.83(19)
O2 C3 C4 C5 6.0(4)
O1 C3 C4 C5 -175.76(19)
O2 C3 C4 C19 -168.3(2)
O1 C3 C4 C19 9.9(3)
C18 N2 C5 C4 -18.0(4)
C14 N2 C5 C4 159.7(2)
C18 N2 C5 C6 160.3(2)
C14 N2 C5 C6 -22.0(3)
C19 C4 C5 N2 -4.1(3)
C3 C4 C5 N2 -177.9(2)
C19 C4 C5 C6 177.7(2)
C3 C4 C5 C6 3.9(3)
N2 C5 C6 C7 100.4(2)
C4 C5 C6 C7 -81.2(2)
C5 C6 C7 O3 -14.4(3)
C5 C6 C7 C8 167.06(18)
O3 C7 C8 C9 -0.5(3)
C6 C7 C8 C9 178.07(19)
O3 C7 C8 C13 179.3(2)
C6 C7 C8 C13 -2.2(3)
C13 C8 C9 C10 -0.4(3)
C7 C8 C9 C10 179.4(2)
C8 C9 C10 C11 -0.1(3)
C9 C10 C11 C12 0.2(3)
C9 C10 C11 Cl1 -179.56(18)
C10 C11 C12 C13 0.2(4)
Cl1 C11 C12 C13 179.89(18)
C11 C12 C13 C8 -0.6(4)
C9 C8 C13 C12 0.7(3)
C7 C8 C13 C12 -179.0(2)
C5 N2 C14 C15 -118.5(2)
C18 N2 C14 C15 59.5(2)
N2 C14 C15 C16 -57.9(3)
C14 C15 C16 C17 55.1(3)
C15 C16 C17 C18 -53.4(3)
C5 N2 C18 C17 117.7(2)
C14 N2 C18 C17 -60.2(3)
C16 C17 C18 N2 56.8(2)

_cod_database_fobs_code 2020132
